data_4322686
loop_
_publ_author_name
'Takeichiro Koga'
'Hideki Furutachi'
'Takako Nakamura'
'Nobuo Fukita'
'Masaaki Ohba'
'Kazuhiro Takahashi'
'Hisashi \=Okawa'

_publ_section_title
;
 Dinuclear Nickel(II) Complexes of Phenol-Based "End-Off" Compartmental
 Ligands and Their Urea Adducts Relevant to the Urease Active Site
;
_journal_name_full 'Inorganic Chemistry'
_journal_page_first 989
_journal_page_last 996
_journal_paper_doi 10.1021/ic971209p
_journal_volume 37
_journal_year 1998
_chemical_formula_sum 'C45 H54 B Br N4 Ni2 O5'
_space_group_IT_number 14
_symmetry_cell_setting monoclinic
_symmetry_Int_Tables_number 14
_symmetry_space_group_name_Hall '-P 2yn'
_symmetry_space_group_name_H-M 'P 1 21/n 1'
_audit_creation_date 'Mon Aug 25 13:16:07 1997'
_audit_creation_method 'from TEXRAY.INF file'
_cell_angle_alpha 90
_cell_angle_beta 93.427(9)
_cell_angle_gamma 90
_cell_formula_units_Z 4.00
_cell_length_a 15.146(2)
_cell_length_b 9.442(3)
_cell_length_c 30.844(2)
_cell_measurement_reflns_used 25
_cell_measurement_temperature 20.0
_cell_measurement_theta_max 29.64
_cell_measurement_theta_min 27.79
_cell_volume 4403.1(15)
_computing_cell_refinement 'MSC/AFC Diffractometer Control'
_computing_data_collection 'MSC/AFC Diffractometer Control'
_computing_data_reduction 'teXsan: PROCESS (MSC)'
_computing_publication_material 'teXsan: FINISH (MSC)'
_computing_structure_refinement 'teXsan: LS (MSC)'
_diffrn_ambient_temperature 20.0
_diffrn_measurement_device AFC7R
_diffrn_measurement_method 'omega/2-theta scans'
_diffrn_orient_matrix_UB_11 -0.05756
_diffrn_orient_matrix_UB_12 0.03408
_diffrn_orient_matrix_UB_13 0.01041
_diffrn_orient_matrix_UB_21 0.00731
_diffrn_orient_matrix_UB_22 -0.06467
_diffrn_orient_matrix_UB_23 0.02564
_diffrn_orient_matrix_UB_31 0.03177
_diffrn_orient_matrix_UB_32 0.07663
_diffrn_orient_matrix_UB_33 0.01701
_diffrn_radiation_monochromator graphite
_diffrn_radiation_source 'X-ray tube'
_diffrn_radiation_type MoKalpha
_diffrn_radiation_wavelength 0.7107
_diffrn_reflns_av_R_equivalents 2.12
_diffrn_reflns_limit_h_max 18
_diffrn_reflns_limit_h_min 0
_diffrn_reflns_limit_k_max 0
_diffrn_reflns_limit_k_min 0
_diffrn_reflns_limit_l_max 19
_diffrn_reflns_limit_l_min -5
_diffrn_reflns_number 8597
_diffrn_reflns_theta_max 25.0243
_diffrn_standards_decay_% -3.24
_diffrn_standards_interval_count 150
_diffrn_standards_number 3
_exptl_absorpt_coefficient_mu_cm 18.140
_exptl_absorpt_correction_T_max 1.000
_exptl_absorpt_correction_T_min 0.887
_exptl_absorpt_correction_type psi-scan
_exptl_crystal_colour brown
_exptl_crystal_density_diffrn 1.417
_exptl_crystal_description prismatic
_exptl_crystal_F_000 1952.00
_exptl_crystal_size_max 0.250
_exptl_crystal_size_min 0.200
_refine_diff_density_max -0.98000
_refine_diff_density_min 1.05850
_refine_ls_extinction_coef 0.31657
_refine_ls_extinction_method Zachariasen_type_2_Gaussian_isotropic
_refine_ls_goodness_of_fit_obs 3.510
_refine_ls_matrix_type full
_refine_ls_number_parameters 524
_refine_ls_number_reflns 4768
_refine_ls_number_restraints 0
_refine_ls_R_factor_obs 0.0630
_refine_ls_shift/esd_max 0.2680
_refine_ls_structure_factor_coef F
_refine_ls_weighting_scheme sigma
_refine_ls_wR_factor_obs 0.0540
_cod_data_source_file ic971209p_3.cif
_cod_data_source_block '[Ni2(L2)(AcO)2](BPh4)(complex4)'
_cod_original_cell_volume 4402(1)
_cod_original_sg_symbol_H-M 'P 21/n '
_cod_original_formula_sum 'C45 H54 N4 O5 B Br Ni2'
_cod_database_code 4322686

loop_
_symmetry_equiv_pos_as_xyz
'   +x,   +y,   +z'
1/2-x,1/2+y,1/2-z
'   -x,   -y,   -z'
1/2+x,1/2-y,1/2+z

loop_
_atom_site_aniso_label
_atom_site_aniso_U_11
_atom_site_aniso_U_22
_atom_site_aniso_U_33
_atom_site_aniso_U_12
_atom_site_aniso_U_13
_atom_site_aniso_U_23
Br 0.0779(8) 0.0804(8) 0.151(1) -0.0011(6) -0.0415(7) -0.0213(8)
Ni1 0.0593(7) 0.0626(8) 0.0708(8) -0.0107(6) 0.0269(6) -0.0140(7)
Ni2 0.0425(6) 0.0493(7) 0.0654(7) 0.0008(5) 0.0146(5) -0.0019(6)
O1 0.040(3) 0.078(4) 0.065(4) -0.004(3) 0.011(3) -0.016(3)
O2 0.081(5) 0.084(5) 0.076(4) -0.028(4) 0.030(4) -0.017(4)
O3 0.054(4) 0.053(4) 0.083(4) -0.008(3) 0.017(3) -0.007(3)
O4 0.105(6) 0.082(5) 0.094(5) -0.002(5) -0.009(4) 0.014(5)
O5 0.086(5) 0.061(4) 0.113(6) 0.004(4) 0.037(5) 0.022(4)
N1 0.056(5) 0.066(5) 0.083(6) -0.004(4) 0.019(4) -0.002(5)
N2 0.080(6) 0.086(6) 0.081(6) -0.007(5) 0.032(5) -0.023(5)
N3 0.052(4) 0.048(4) 0.064(5) -0.003(4) 0.020(4) -0.008(4)
N4 0.056(5) 0.074(6) 0.085(6) 0.008(4) 0.024(4) -0.001(5)
C1 0.056(6) 0.051(6) 0.069(7) 0.003(5) 0.014(5) -0.006(5)
C2 0.028(4) 0.040(5) 0.106(8) -0.004(4) 0.001(5) -0.006(5)
C3 0.058(6) 0.055(6) 0.110(8) 0.006(5) 0.024(6) -0.005(6)
C4 0.036(5) 0.045(6) 0.135(9) -0.003(4) -0.020(6) -0.014(6)
C5 0.082(7) 0.064(6) 0.080(7) 0.007(6) -0.011(6) -0.014(6)
C6 0.039(5) 0.051(6) 0.099(8) 0.000(4) 0.001(5) -0.003(5)
C7 0.061(7) 0.067(7) 0.101(9) 0.008(5) 0.049(6) 0.007(6)
C8 0.105(9) 0.116(10) 0.101(9) -0.030(8) 0.076(7) -0.036(8)
C9 0.18(1) 0.21(2) 0.11(1) -0.08(1) 0.09(1) -0.06(1)
C10 0.11(1) 0.39(3) 0.080(9) 0.07(1) -0.015(8) -0.06(1)
C11 0.34(2) 0.11(1) 0.10(1) 0.08(1) 0.07(1) -0.029(9)
C12 0.095(8) 0.060(6) 0.062(6) -0.002(6) 0.004(5) -0.002(5)
C13 0.096(8) 0.057(6) 0.103(8) 0.001(6) -0.002(6) -0.022(6)
C14 0.076(7) 0.125(9) 0.076(7) -0.023(7) 0.042(6) -0.019(7)
C15 0.053(6) 0.083(8) 0.137(10) 0.024(6) 0.034(6) 0.018(7)
C16 0.101(9) 0.13(1) 0.17(1) 0.075(8) 0.056(8) 0.080(9)
C17 0.038(6) 0.119(10) 0.20(1) 0.003(6) 0.009(7) -0.031(9)
C18 0.072(7) 0.059(6) 0.073(7) -0.016(5) 0.008(5) -0.008(5)
C19 0.128(9) 0.074(7) 0.128(9) -0.059(7) 0.055(7) -0.033(7)
C20 0.098(9) 0.080(9) 0.086(9) 0.012(7) 0.004(7) 0.001(8)
C21 0.18(1) 0.13(1) 0.102(9) 0.001(9) 0.060(9) 0.067(8)
C22 0.051(5) 0.037(5) 0.040(5) -0.006(4) -0.002(4) -0.004(4)
C23 0.053(5) 0.051(6) 0.063(6) -0.003(4) 0.006(4) 0.006(5)
C24 0.066(6) 0.052(6) 0.065(6) 0.009(5) -0.001(5) 0.001(5)
C25 0.051(6) 0.073(7) 0.081(7) 0.012(5) 0.010(5) -0.013(6)
C26 0.051(5) 0.059(6) 0.085(7) -0.006(5) 0.019(5) 0.001(5)
C27 0.056(5) 0.039(5) 0.063(6) 0.005(4) 0.006(4) 0.004(4)
C28 0.035(4) 0.038(5) 0.067(6) -0.002(4) 0.014(4) 0.008(5)
C29 0.038(5) 0.059(6) 0.082(7) -0.003(4) 0.008(4) 0.008(5)
C30 0.032(5) 0.052(7) 0.16(1) -0.001(5) 0.002(6) 0.049(7)
C31 0.045(6) 0.050(7) 0.18(1) -0.009(5) 0.030(8) -0.037(8)
C32 0.083(8) 0.054(7) 0.120(10) -0.016(6) 0.045(7) -0.016(7)
C33 0.059(6) 0.051(6) 0.081(7) -0.011(5) 0.025(5) -0.013(5)
C34 0.051(5) 0.037(4) 0.049(5) -0.001(4) 0.012(4) 0.000(4)
C35 0.062(6) 0.072(6) 0.049(5) -0.002(5) 0.005(5) 0.011(5)
C36 0.094(8) 0.092(8) 0.045(6) 0.010(6) 0.004(5) 0.018(6)
C37 0.117(9) 0.072(7) 0.052(6) -0.007(7) 0.025(6) 0.016(6)
C38 0.083(7) 0.086(7) 0.065(7) -0.033(6) 0.030(6) -0.001(6)
C39 0.070(6) 0.065(6) 0.047(5) -0.014(5) 0.005(5) -0.007(5)
C40 0.051(5) 0.048(5) 0.047(5) -0.001(4) 0.007(4) 0.012(4)
C41 0.059(6) 0.063(6) 0.074(7) -0.012(5) -0.009(5) 0.011(5)
C42 0.058(6) 0.090(9) 0.100(9) -0.017(6) -0.016(6) 0.045(7)
C43 0.092(9) 0.104(10) 0.063(7) -0.057(8) -0.018(6) 0.025(7)
C44 0.094(8) 0.078(7) 0.063(7) -0.023(7) 0.008(6) -0.004(6)
C45 0.057(6) 0.070(6) 0.052(6) -0.019(5) -0.001(4) 0.007(5)
B 0.038(5) 0.039(5) 0.046(6) -0.006(4) 0.006(4) 0.000(5)

loop_
_atom_site_label
_atom_site_fract_x
_atom_site_fract_y
_atom_site_fract_z
_atom_site_U_iso_or_equiv
_atom_site_thermal_displace_type
_atom_site_calc_flag
_atom_site_calc_attached_atom
Br 0.47083(7) 0.2470(1) 0.26696(4) 0.1051(4) Uij ? ?
Ni1 0.18235(7) 0.0144(1) 0.08374(4) 0.0633(4) Uij ? ?
Ni2 0.04328(6) 0.1825(1) 0.14157(3) 0.0520(3) Uij ? ?
O1 0.1712(3) 0.0940(6) 0.1382(2) 0.061(2) Uij ? ?
O2 0.0875(4) -0.1084(6) 0.0892(2) 0.079(2) Uij ? ?
O3 0.0065(3) -0.0224(6) 0.1420(2) 0.063(2) Uij ? ?
O4 0.0424(4) 0.2119(7) 0.0715(2) 0.094(3) Uij ? ?
O5 0.0858(4) 0.3746(6) 0.1157(2) 0.086(3) Uij ? ?
N1 0.2938(5) 0.0861(8) 0.0769(3) 0.068(3) Uij ? ?
N2 0.1922(5) -0.0592(9) 0.0247(3) 0.081(3) Uij ? ?
N3 0.0676(4) 0.2207(7) 0.2069(2) 0.054(2) Uij ? ?
N4 -0.0910(4) 0.2453(8) 0.1516(3) 0.071(3) Uij ? ?
C1 0.2379(5) 0.1331(9) 0.1646(3) 0.059(3) Uij ? ?
C2 0.3235(5) 0.1575(8) 0.1505(3) 0.058(3) Uij ? ?
C3 0.3897(6) 0.1951(9) 0.1807(3) 0.073(3) Uij ? ?
C4 0.3771(5) 0.2065(9) 0.2239(4) 0.073(3) Uij ? ?
C5 0.2939(6) 0.1821(10) 0.2396(3) 0.076(3) Uij ? ?
C6 0.2252(5) 0.1433(9) 0.2101(3) 0.063(3) Uij ? ?
C7 0.3438(6) 0.1390(10) 0.1061(3) 0.075(4) Uij ? ?
C8 0.3287(7) 0.067(1) 0.0341(4) 0.104(5) Uij ? ?
C9 0.2526(10) 0.030(2) 0.0038(4) 0.165(7) Uij ? ?
C10 0.1126(8) -0.058(2) -0.0017(4) 0.193(7) Uij ? ?
C11 0.227(1) -0.198(1) 0.0263(4) 0.181(7) Uij ? ?
C12 0.1319(6) 0.1163(9) 0.2260(3) 0.073(3) Uij ? ?
C13 0.1002(6) 0.3642(9) 0.2166(3) 0.086(4) Uij ? ?
C14 -0.0203(6) 0.199(1) 0.2244(3) 0.091(4) Uij ? ?
C15 -0.0910(6) 0.279(1) 0.1979(4) 0.090(4) Uij ? ?
C16 -0.1208(7) 0.371(1) 0.1264(4) 0.133(5) Uij ? ?
C17 -0.1539(6) 0.132(1) 0.1412(4) 0.119(5) Uij ? ?
C18 0.0245(6) -0.1124(10) 0.1145(3) 0.068(3) Uij ? ?
C19 -0.0288(7) -0.246(1) 0.1120(3) 0.108(4) Uij ? ?
C20 0.0745(8) 0.332(1) 0.0768(4) 0.088(4) Uij ? ?
C21 0.0949(8) 0.428(1) 0.0423(3) 0.136(5) Uij ? ?
C22 1.0285(5) 0.2157(7) 0.3743(2) 0.043(2) Uij ? ?
C23 1.0640(5) 0.0836(8) 0.3855(3) 0.056(3) Uij ? ?
C24 1.1504(6) 0.0469(9) 0.3789(3) 0.061(3) Uij ? ?
C25 1.2064(5) 0.140(1) 0.3607(3) 0.068(3) Uij ? ?
C26 1.1751(5) 0.2726(9) 0.3489(3) 0.064(3) Uij ? ?
C27 1.0869(5) 0.3071(8) 0.3553(2) 0.053(3) Uij ? ?
C28 0.9162(4) 0.4327(8) 0.3859(3) 0.046(2) Uij ? ?
C29 0.9024(5) 0.5231(9) 0.3498(3) 0.060(3) Uij ? ?
C30 0.8942(5) 0.672(1) 0.3554(4) 0.081(4) Uij ? ?
C31 0.9010(6) 0.730(1) 0.3962(4) 0.091(4) Uij ? ?
C32 0.9165(7) 0.645(1) 0.4307(4) 0.084(4) Uij ? ?
C33 0.9232(5) 0.5021(9) 0.4258(3) 0.063(3) Uij ? ?
C34 0.8901(5) 0.1816(8) 0.4250(2) 0.045(2) Uij ? ?
C35 0.9430(5) 0.1694(9) 0.4632(3) 0.061(3) Uij ? ?
C36 0.9137(7) 0.107(1) 0.4999(3) 0.077(4) Uij ? ?
C37 0.8314(7) 0.051(1) 0.5003(3) 0.079(4) Uij ? ?
C38 0.7774(6) 0.061(1) 0.4641(3) 0.077(4) Uij ? ?
C39 0.8060(5) 0.1248(9) 0.4269(2) 0.061(3) Uij ? ?
C40 0.8617(5) 0.2010(8) 0.3397(2) 0.048(3) Uij ? ?
C41 0.7802(6) 0.2612(9) 0.3270(3) 0.066(3) Uij ? ?
C42 0.7228(6) 0.205(1) 0.2945(3) 0.083(4) Uij ? ?
C43 0.7449(7) 0.081(1) 0.2735(3) 0.087(4) Uij ? ?
C44 0.8243(7) 0.018(1) 0.2849(3) 0.078(4) Uij ? ?
C45 0.8805(5) 0.0783(9) 0.3172(3) 0.060(3) Uij ? ?
B 0.9243(5) 0.2592(9) 0.3809(3) 0.041(3) Uij ? ?

loop_
_atom_type_symbol
_atom_type_oxidation_number
_atom_type_number_in_cell
_atom_type_scat_dispersion_real
_atom_type_scat_dispersion_imag
_atom_type_scat_source
C 0 180 0.003 0.002 'International Tables'
H 0 216 0.000 0.000 'International Tables'
N 0 16 0.006 0.003 'International Tables'
O 0 20 0.011 0.006 'International Tables'
B 0 4 0.001 0.001 'International Tables'
Br 0 4 -0.290 2.459 'International Tables'
Ni 0 8 0.339 1.112 'International Tables'

loop_
_geom_angle_atom_site_label_1
_geom_angle_atom_site_label_2
_geom_angle_atom_site_label_3
_geom_angle
_geom_angle_site_symmetry_1
_geom_angle_site_symmetry_2
_geom_angle_site_symmetry_3
_geom_angle_publ_flag
O(1) Ni(1) O(2) 93.3(2) ? ? ? yes
O(1) Ni(1) N(1) 95.1(3) ? ? ? yes
O(1) Ni(1) N(2) 176.7(3) ? ? ? yes
O(2) Ni(1) N(1) 163.0(3) ? ? ? yes
O(2) Ni(1) N(2) 88.1(3) ? ? ? yes
N(1) Ni(1) N(2) 84.4(3) ? ? ? yes
O(1) Ni(2) O(3) 82.8(2) ? ? ? yes
O(1) Ni(2) O(4) 87.3(2) ? ? ? yes
O(1) Ni(2) O(5) 91.2(2) ? ? ? yes
O(1) Ni(2) N(3) 90.3(2) ? ? ? yes
O(1) Ni(2) N(4) 171.0(3) ? ? ? yes
O(3) Ni(2) O(4) 98.3(3) ? ? ? yes
O(3) Ni(2) O(5) 157.6(3) ? ? ? yes
O(3) Ni(2) N(3) 101.2(2) ? ? ? yes
O(3) Ni(2) N(4) 90.0(3) ? ? ? yes
O(4) Ni(2) O(5) 59.8(2) ? ? ? yes
O(4) Ni(2) N(3) 159.9(3) ? ? ? yes
O(4) Ni(2) N(4) 99.1(3) ? ? ? yes
O(5) Ni(2) N(3) 100.4(3) ? ? ? yes
O(5) Ni(2) N(4) 97.5(3) ? ? ? yes
N(3) Ni(2) N(4) 85.8(3) ? ? ? yes
Ni(1) O(1) Ni(2) 109.7(3) ? ? ? yes
Ni(1) O(1) C(1) 124.5(5) ? ? ? yes
Ni(2) O(1) C(1) 122.1(5) ? ? ? yes
Ni(1) O(2) C(18) 133.5(6) ? ? ? yes
Ni(2) O(3) C(18) 125.5(6) ? ? ? yes
Ni(2) O(4) C(20) 90.4(7) ? ? ? yes
Ni(2) O(5) C(20) 93.5(7) ? ? ? yes
Ni(1) N(1) C(7) 125.8(7) ? ? ? yes
Ni(1) N(1) C(8) 116.2(6) ? ? ? yes
C(7) N(1) C(8) 117.8(8) ? ? ? yes
Ni(1) N(2) C(9) 107.3(7) ? ? ? yes
Ni(1) N(2) C(10) 114.9(7) ? ? ? yes
Ni(1) N(2) C(11) 110.2(7) ? ? ? yes
C(9) N(2) C(10) 106(1) ? ? ? yes
C(9) N(2) C(11) 108(1) ? ? ? yes
C(10) N(2) C(11) 109(1) ? ? ? yes
Ni(2) N(3) C(12) 110.3(5) ? ? ? yes
Ni(2) N(3) C(13) 113.5(5) ? ? ? yes
Ni(2) N(3) C(14) 102.8(5) ? ? ? yes
C(12) N(3) C(13) 109.2(7) ? ? ? yes
C(12) N(3) C(14) 110.4(7) ? ? ? yes
C(13) N(3) C(14) 110.5(7) ? ? ? yes
Ni(2) N(4) C(15) 104.8(5) ? ? ? yes
Ni(2) N(4) C(16) 114.0(6) ? ? ? yes
Ni(2) N(4) C(17) 112.1(6) ? ? ? yes
C(15) N(4) C(16) 108.9(8) ? ? ? yes
C(15) N(4) C(17) 109.6(8) ? ? ? yes
C(16) N(4) C(17) 107.4(8) ? ? ? yes
O(1) C(1) C(2) 122.8(8) ? ? ? yes
O(1) C(1) C(6) 118.9(7) ? ? ? yes
C(2) C(1) C(6) 118.2(8) ? ? ? yes
C(1) C(2) C(3) 118.6(9) ? ? ? yes
C(1) C(2) C(7) 122.0(8) ? ? ? yes
C(3) C(2) C(7) 119.4(8) ? ? ? yes
C(2) C(3) C(4) 123.0(9) ? ? ? yes
Br C(4) C(3) 123.4(8) ? ? ? yes
Br C(4) C(5) 115.9(8) ? ? ? yes
C(3) C(4) C(5) 120.6(8) ? ? ? yes
C(4) C(5) C(6) 118.2(9) ? ? ? yes
C(1) C(6) C(5) 121.3(8) ? ? ? yes
C(1) C(6) C(12) 118.7(8) ? ? ? yes
C(5) C(6) C(12) 119.9(9) ? ? ? yes
N(1) C(7) C(2) 125.8(9) ? ? ? yes
N(1) C(8) C(9) 106.8(8) ? ? ? yes
N(2) C(9) C(8) 110(1) ? ? ? yes
N(3) C(12) C(6) 110.9(7) ? ? ? yes
N(3) C(14) C(15) 111.0(8) ? ? ? yes
N(4) C(15) C(14) 112.4(8) ? ? ? yes
O(2) C(18) O(3) 127.0(8) ? ? ? yes
O(2) C(18) C(19) 114.6(8) ? ? ? yes
O(3) C(18) C(19) 118.2(8) ? ? ? yes
O(4) C(20) O(5) 116(1) ? ? ? yes
O(4) C(20) C(21) 124(1) ? ? ? yes
O(5) C(20) C(21) 118(1) ? ? ? yes
C(23) C(22) C(27) 114.5(7) ? ? ? yes
C(23) C(22) B 123.2(7) ? ? ? yes
C(27) C(22) B 122.3(7) ? ? ? yes
C(22) C(23) C(24) 122.9(7) ? ? ? yes
C(23) C(24) C(25) 121.1(8) ? ? ? yes
C(24) C(25) C(26) 118.7(8) ? ? ? yes
C(25) C(26) C(27) 119.3(8) ? ? ? yes
C(22) C(27) C(26) 123.5(7) ? ? ? yes
C(29) C(28) C(33) 114.5(7) ? ? ? yes
C(29) C(28) B 122.4(8) ? ? ? yes
C(33) C(28) B 123.1(7) ? ? ? yes
C(28) C(29) C(30) 120.8(9) ? ? ? yes
C(29) C(30) C(31) 120.4(9) ? ? ? yes
C(30) C(31) C(32) 119.5(10) ? ? ? yes
C(31) C(32) C(33) 120(1) ? ? ? yes
C(28) C(33) C(32) 124.1(9) ? ? ? yes
C(35) C(34) C(39) 114.6(7) ? ? ? yes
C(35) C(34) B 122.8(7) ? ? ? yes
C(39) C(34) B 122.6(7) ? ? ? yes
C(34) C(35) C(36) 122.5(8) ? ? ? yes
C(35) C(36) C(37) 121.1(9) ? ? ? yes
C(36) C(37) C(38) 118.7(9) ? ? ? yes
C(37) C(38) C(39) 120.7(8) ? ? ? yes
C(34) C(39) C(38) 122.4(8) ? ? ? yes
C(41) C(40) C(45) 113.9(8) ? ? ? yes
C(41) C(40) B 123.0(8) ? ? ? yes
C(45) C(40) B 122.8(7) ? ? ? yes
C(40) C(41) C(42) 123.3(9) ? ? ? yes
C(41) C(42) C(43) 120.1(9) ? ? ? yes
C(42) C(43) C(44) 118.6(10) ? ? ? yes
C(43) C(44) C(45) 119.9(10) ? ? ? yes
C(40) C(45) C(44) 124.1(9) ? ? ? yes
C(22) B C(28) 109.5(6) ? ? ? yes
C(22) B C(34) 109.8(6) ? ? ? yes
C(22) B C(40) 109.5(6) ? ? ? yes
C(28) B C(34) 109.6(6) ? ? ? yes
C(28) B C(40) 111.3(7) ? ? ? yes
C(34) B C(40) 107.2(6) ? ? ? yes

loop_
_geom_bond_atom_site_label_1
_geom_bond_atom_site_label_2
_geom_bond_distance
_geom_bond_site_symmetry_1
_geom_bond_site_symmetry_2
_geom_bond_publ_flag
Br C(4) 1.924(8) ? ? yes
Ni(1) O(1) 1.858(5) ? ? yes
Ni(1) O(2) 1.862(6) ? ? yes
Ni(1) N(1) 1.843(7) ? ? yes
Ni(1) N(2) 1.963(7) ? ? yes
Ni(2) O(1) 2.118(5) ? ? yes
Ni(2) O(3) 2.014(5) ? ? yes
Ni(2) O(4) 2.178(7) ? ? yes
Ni(2) O(5) 2.097(6) ? ? yes
Ni(2) N(3) 2.058(6) ? ? yes
Ni(2) N(4) 2.158(7) ? ? yes
O(1) C(1) 1.313(9) ? ? yes
O(2) C(18) 1.268(9) ? ? yes
O(3) C(18) 1.243(9) ? ? yes
O(4) C(20) 1.24(1) ? ? yes
O(5) C(20) 1.27(1) ? ? yes
N(1) C(7) 1.25(1) ? ? yes
N(1) C(8) 1.46(1) ? ? yes
N(2) C(9) 1.43(1) ? ? yes
N(2) C(10) 1.41(1) ? ? yes
N(2) C(11) 1.42(1) ? ? yes
N(3) C(12) 1.482(10) ? ? yes
N(3) C(13) 1.466(10) ? ? yes
N(3) C(14) 1.481(9) ? ? yes
N(4) C(15) 1.46(1) ? ? yes
N(4) C(16) 1.47(1) ? ? yes
N(4) C(17) 1.45(1) ? ? yes
C(1) C(2) 1.411(10) ? ? yes
C(1) C(6) 1.43(1) ? ? yes
C(2) C(3) 1.37(1) ? ? yes
C(2) C(7) 1.43(1) ? ? yes
C(3) C(4) 1.36(1) ? ? yes
C(4) C(5) 1.40(1) ? ? yes
C(5) C(6) 1.39(1) ? ? yes
C(6) C(12) 1.54(1) ? ? yes
C(8) C(9) 1.48(1) ? ? yes
C(14) C(15) 1.51(1) ? ? yes
C(18) C(19) 1.50(1) ? ? yes
C(20) C(21) 1.44(1) ? ? yes
C(22) C(23) 1.395(9) ? ? yes
C(22) C(27) 1.389(9) ? ? yes
C(22) B 1.66(1) ? ? yes
C(23) C(24) 1.380(10) ? ? yes
C(24) C(25) 1.37(1) ? ? yes
C(25) C(26) 1.38(1) ? ? yes
C(26) C(27) 1.402(10) ? ? yes
C(28) C(29) 1.408(10) ? ? yes
C(28) C(33) 1.395(10) ? ? yes
C(28) B 1.65(1) ? ? yes
C(29) C(30) 1.42(1) ? ? yes
C(30) C(31) 1.37(1) ? ? yes
C(31) C(32) 1.34(1) ? ? yes
C(32) C(33) 1.37(1) ? ? yes
C(34) C(35) 1.390(9) ? ? yes
C(34) C(39) 1.388(9) ? ? yes
C(34) B 1.65(1) ? ? yes
C(35) C(36) 1.38(1) ? ? yes
C(36) C(37) 1.35(1) ? ? yes
C(37) C(38) 1.35(1) ? ? yes
C(38) C(39) 1.39(1) ? ? yes
C(40) C(41) 1.393(10) ? ? yes
C(40) C(45) 1.39(1) ? ? yes
C(40) B 1.63(1) ? ? yes
C(41) C(42) 1.39(1) ? ? yes
C(42) C(43) 1.38(1) ? ? yes
C(43) C(44) 1.37(1) ? ? yes
C(44) C(45) 1.39(1) ? ? yes
